data_4303963
loop_
_publ_author_name
'Werner Uhl'
'Michael Claesener'

_publ_section_title
;
Hydrogallation of Alkynes with H-GaCl2: Formation of Organoelement
Dichlorogallium Compounds Potentially Applicable as Chelating Lewis Acids
;
_journal_name_full 'Inorganic Chemistry'
_journal_page_first 4463
_journal_page_last 4470
_journal_paper_doi 10.1021/ic700767a
_journal_volume 47
_journal_year 2008
_chemical_formula_sum 'C28 H44 Cl4 Ga2 Si2'
_chemical_formula_weight 718.05
_chemical_name_systematic
; 
 ? 
;
_space_group_IT_number 15
_symmetry_cell_setting monoclinic
_symmetry_space_group_name_Hall '-C 2yc'
_symmetry_space_group_name_H-M 'C 1 2/c 1'
_atom_sites_solution_hydrogens geom
_atom_sites_solution_primary direct
_atom_sites_solution_secondary difmap
_audit_creation_method SHELXL-97
_cell_angle_alpha 90.00
_cell_angle_beta 92.645(2)
_cell_angle_gamma 90.00
_cell_formula_units_Z 4
_cell_length_a 9.6122(10)
_cell_length_b 15.8246(16)
_cell_length_c 22.638(2)
_cell_measurement_temperature 153(2)
_cell_volume 3439.8(6)
_computing_structure_refinement 'SHELXL-97 (Sheldrick, 1997)'
_computing_structure_solution 'SHELXS-97 (Sheldrick, 1990)'
_diffrn_ambient_temperature 153(2)
_diffrn_measured_fraction_theta_full 0.941
_diffrn_measured_fraction_theta_max 0.941
_diffrn_radiation_monochromator graphite
_diffrn_radiation_source 'fine-focus sealed tube'
_diffrn_radiation_type MoK\a
_diffrn_radiation_wavelength 0.71073
_diffrn_reflns_av_R_equivalents 0.0405
_diffrn_reflns_av_sigmaI/netI 0.0424
_diffrn_reflns_limit_h_max 13
_diffrn_reflns_limit_h_min -13
_diffrn_reflns_limit_k_max 22
_diffrn_reflns_limit_k_min -22
_diffrn_reflns_limit_l_max 32
_diffrn_reflns_limit_l_min -31
_diffrn_reflns_number 19941
_diffrn_reflns_theta_full 31.33
_diffrn_reflns_theta_max 31.33
_diffrn_reflns_theta_min 1.80
_exptl_absorpt_coefficient_mu 1.963
_exptl_crystal_density_diffrn 1.387
_exptl_crystal_density_method 'not measured'
_exptl_crystal_F_000 1480
_refine_diff_density_max 0.444
_refine_diff_density_min -0.347
_refine_diff_density_rms 0.079
_refine_ls_extinction_method none
_refine_ls_goodness_of_fit_ref 1.014
_refine_ls_hydrogen_treatment mixed
_refine_ls_matrix_type full
_refine_ls_number_parameters 167
_refine_ls_number_reflns 5316
_refine_ls_number_restraints 0
_refine_ls_restrained_S_all 1.014
_refine_ls_R_factor_all 0.0488
_refine_ls_R_factor_gt 0.0360
_refine_ls_shift/su_max 0.001
_refine_ls_shift/su_mean 0.000
_refine_ls_structure_factor_coef Fsqd
_refine_ls_weighting_details 'calc w=1/[\s^2^(Fo^2^)+(0.0422P)^2^+1.6184P] where P=(Fo^2^+2Fc^2^)/3'
_refine_ls_weighting_scheme calc
_refine_ls_wR_factor_gt 0.0831
_refine_ls_wR_factor_ref 0.0880
_reflns_number_gt 4335
_reflns_number_total 5316
_reflns_threshold_expression >2sigma(I)
_cod_data_source_file ic700767a-6.cif
_cod_data_source_block sad_compound_6
_cod_database_code 4303963

loop_
_symmetry_equiv_pos_as_xyz
'x, y, z'
'-x, y, -z+1/2'
'x+1/2, y+1/2, z'
'-x+1/2, y+1/2, -z+1/2'
'-x, -y, -z'
'x, -y, z-1/2'
'-x+1/2, -y+1/2, -z'
'x+1/2, -y+1/2, z-1/2'

loop_
_atom_site_label
_atom_site_type_symbol
_atom_site_fract_x
_atom_site_fract_y
_atom_site_fract_z
_atom_site_U_iso_or_equiv
_atom_site_adp_type
_atom_site_occupancy
_atom_site_symmetry_multiplicity
_atom_site_calc_flag
_atom_site_refinement_flags
_atom_site_disorder_assembly
_atom_site_disorder_group
Ga1 Ga 0.83325(2) 0.107073(13) 0.268709(9) 0.02061(7) Uani 1 1 d . . .
Cl1 Cl 1.05145(5) 0.12104(3) 0.31922(2) 0.02397(11) Uani 1 1 d . . .
Cl2 Cl 0.73856(6) 0.22545(3) 0.29043(3) 0.03301(13) Uani 1 1 d . . .
C1 C 0.7544(2) -0.00504(12) 0.27671(8) 0.0207(4) Uani 1 1 d . . .
Si1 Si 0.79622(6) -0.06746(3) 0.34593(2) 0.02154(12) Uani 1 1 d . . .
C111 C 0.9735(2) -0.11287(15) 0.34157(11) 0.0346(5) Uani 1 1 d . . .
H11A H 1.0011 -0.1384 0.3787 0.042 Uiso 1 1 calc R . .
H11B H 1.0380 -0.0688 0.3327 0.042 Uiso 1 1 calc R . .
H11C H 0.9732 -0.1549 0.3110 0.042 Uiso 1 1 calc R . .
C112 C 0.7882(3) 0.00581(15) 0.41030(9) 0.0356(5) Uani 1 1 d . . .
H11D H 0.6972 0.0307 0.4107 0.043 Uiso 1 1 calc R . .
H11E H 0.8567 0.0495 0.4070 0.043 Uiso 1 1 calc R . .
H11F H 0.8067 -0.0251 0.4463 0.043 Uiso 1 1 calc R . .
C113 C 0.6686(2) -0.15463(14) 0.35333(11) 0.0343(5) Uani 1 1 d . . .
H11G H 0.6683 -0.1898 0.3188 0.041 Uiso 1 1 calc R . .
H11H H 0.5773 -0.1313 0.3574 0.041 Uiso 1 1 calc R . .
H11I H 0.6941 -0.1878 0.3876 0.041 Uiso 1 1 calc R . .
C2 C 0.6808(2) -0.03786(13) 0.23073(8) 0.0226(4) Uani 1 1 d . . .
H2 H 0.6477 -0.0946 0.2354 0.027 Uiso 1 1 calc R . .
C21 C 0.6446(2) 0.00338(13) 0.17346(9) 0.0234(4) Uani 1 1 d . . .
C22 C 0.5970(2) 0.08645(14) 0.17073(10) 0.0280(4) Uani 1 1 d . . .
H22 H 0.5798 0.1163 0.2066 0.034 Uiso 1 1 calc R . .
C23 C 0.5741(2) 0.12641(15) 0.11672(10) 0.0341(5) Uani 1 1 d . . .
H23 H 0.5423 0.1839 0.1153 0.041 Uiso 1 1 calc R . .
C24 C 0.5973(3) 0.08347(17) 0.06483(11) 0.0380(5) Uani 1 1 d . . .
H24 H 0.5836 0.1116 0.0274 0.046 Uiso 1 1 calc R . .
C25 C 0.6400(2) 0.00003(16) 0.06689(10) 0.0348(5) Uani 1 1 d . . .
H25 H 0.6538 -0.0302 0.0308 0.042 Uiso 1 1 calc R . .
C26 C 0.6631(2) -0.04018(14) 0.12104(9) 0.0277(4) Uani 1 1 d . . .
H26 H 0.6920 -0.0983 0.1223 0.033 Uiso 1 1 calc R . .
CH1 C 0.3170(2) 0.27329(14) 0.00886(10) 0.0311(5) Uani 1 1 d . . .
HH1A H 0.2958 0.3319 0.0147 0.037 Uiso 1 1 calc R . .
HH1B H 0.3532 0.2512 0.0460 0.037 Uiso 1 1 calc R . .
CH2 C 0.4287(2) 0.26650(15) -0.03602(10) 0.0324(5) Uani 1 1 d . . .
HH2A H 0.3924 0.2878 -0.0733 0.039 Uiso 1 1 calc R . .
HH2B H 0.4515 0.2080 -0.0413 0.039 Uiso 1 1 calc R . .
CH3 C 0.5605(3) 0.31467(18) -0.01802(11) 0.0424(6) Uani 1 1 d . . .
HH3A H 0.5386 0.3733 -0.0129 0.051 Uiso 1 1 calc R . .
HH3B H 0.6266 0.3090 -0.0483 0.051 Uiso 1 1 calc R . .
HH3C H 0.5996 0.2922 0.0185 0.051 Uiso 1 1 calc R . .

loop_
_atom_site_aniso_label
_atom_site_aniso_U_11
_atom_site_aniso_U_22
_atom_site_aniso_U_33
_atom_site_aniso_U_23
_atom_site_aniso_U_13
_atom_site_aniso_U_12
Ga1 0.02336(12) 0.01647(11) 0.02233(11) 0.00099(8) 0.00480(8) 0.00093(8)
Cl1 0.0248(2) 0.0266(2) 0.0208(2) -0.00364(17) 0.00358(17) -0.00212(18)
Cl2 0.0370(3) 0.0212(2) 0.0414(3) -0.0032(2) 0.0080(2) 0.0073(2)
C1 0.0208(9) 0.0185(8) 0.0231(9) 0.0017(7) 0.0055(7) 0.0021(7)
Si1 0.0245(3) 0.0199(3) 0.0206(3) 0.0036(2) 0.0047(2) 0.0019(2)
C111 0.0290(11) 0.0349(12) 0.0404(13) 0.0121(10) 0.0068(10) 0.0067(9)
C112 0.0509(15) 0.0345(12) 0.0219(10) 0.0001(9) 0.0067(10) 0.0037(10)
C113 0.0349(12) 0.0281(11) 0.0403(12) 0.0108(9) 0.0067(10) -0.0033(9)
C2 0.0225(9) 0.0211(9) 0.0245(9) 0.0023(7) 0.0038(7) -0.0006(7)
C21 0.0189(9) 0.0259(10) 0.0252(9) 0.0029(8) 0.0007(7) -0.0034(7)
C22 0.0242(10) 0.0299(11) 0.0296(11) -0.0012(8) -0.0019(8) 0.0016(8)
C23 0.0340(12) 0.0292(11) 0.0384(13) 0.0085(9) -0.0076(10) 0.0012(9)
C24 0.0351(12) 0.0474(14) 0.0308(12) 0.0118(10) -0.0056(10) -0.0063(11)
C25 0.0337(12) 0.0472(14) 0.0235(10) -0.0024(9) 0.0009(9) -0.0024(10)
C26 0.0248(10) 0.0308(11) 0.0273(10) -0.0021(8) 0.0002(8) -0.0024(8)
CH1 0.0328(12) 0.0327(11) 0.0277(10) -0.0028(9) -0.0026(9) 0.0037(9)
CH2 0.0350(12) 0.0327(12) 0.0295(11) 0.0004(9) 0.0000(9) 0.0026(9)
CH3 0.0384(13) 0.0497(15) 0.0392(13) -0.0047(11) 0.0022(11) -0.0026(11)

loop_
_atom_type_symbol
_atom_type_description
_atom_type_scat_dispersion_real
_atom_type_scat_dispersion_imag
_atom_type_scat_source
C C 0.0033 0.0016 'International Tables Vol C Tables 4.2.6.8 and 6.1.1.4'
H H 0.0000 0.0000 'International Tables Vol C Tables 4.2.6.8 and 6.1.1.4'
Si Si 0.0817 0.0704 'International Tables Vol C Tables 4.2.6.8 and 6.1.1.4'
Cl Cl 0.1484 0.1585 'International Tables Vol C Tables 4.2.6.8 and 6.1.1.4'
Ga Ga 0.2307 1.6083 'International Tables Vol C Tables 4.2.6.8 and 6.1.1.4'

loop_
_geom_angle_atom_site_label_1
_geom_angle_atom_site_label_2
_geom_angle_atom_site_label_3
_geom_angle
_geom_angle_site_symmetry_1
_geom_angle_site_symmetry_3
_geom_angle_publ_flag
C1 Ga1 Cl2 127.16(6) . . ?
C1 Ga1 Cl1 111.66(6) . 2_755 ?
Cl2 Ga1 Cl1 109.60(2) . 2_755 ?
C1 Ga1 Cl1 112.56(6) . . ?
Cl2 Ga1 Cl1 100.62(2) . . ?
Cl1 Ga1 Cl1 87.59(2) 2_755 . ?
Ga1 Cl1 Ga1 91.391(19) 2_755 . ?
C2 C1 Si1 122.01(15) . . ?
C2 C1 Ga1 118.53(14) . . ?
Si1 C1 Ga1 119.25(10) . . ?
C111 Si1 C113 109.21(11) . . ?
C111 Si1 C112 110.66(12) . . ?
C113 Si1 C112 109.85(11) . . ?
C111 Si1 C1 108.69(10) . . ?
C113 Si1 C1 110.39(10) . . ?
C112 Si1 C1 108.03(10) . . ?
Si1 C111 H11A 109.5 . . ?
Si1 C111 H11B 109.5 . . ?
H11A C111 H11B 109.5 . . ?
Si1 C111 H11C 109.5 . . ?
H11A C111 H11C 109.5 . . ?
H11B C111 H11C 109.5 . . ?
Si1 C112 H11D 109.5 . . ?
Si1 C112 H11E 109.5 . . ?
H11D C112 H11E 109.5 . . ?
Si1 C112 H11F 109.5 . . ?
H11D C112 H11F 109.5 . . ?
H11E C112 H11F 109.5 . . ?
Si1 C113 H11G 109.5 . . ?
Si1 C113 H11H 109.5 . . ?
H11G C113 H11H 109.5 . . ?
Si1 C113 H11I 109.5 . . ?
H11G C113 H11I 109.5 . . ?
H11H C113 H11I 109.5 . . ?
C1 C2 C21 127.30(18) . . ?
C1 C2 H2 116.3 . . ?
C21 C2 H2 116.3 . . ?
C26 C21 C22 119.00(19) . . ?
C26 C21 C2 119.68(19) . . ?
C22 C21 C2 121.28(19) . . ?
C23 C22 C21 120.6(2) . . ?
C23 C22 H22 119.7 . . ?
C21 C22 H22 119.7 . . ?
C24 C23 C22 120.0(2) . . ?
C24 C23 H23 120.0 . . ?
C22 C23 H23 120.0 . . ?
C25 C24 C23 120.0(2) . . ?
C25 C24 H24 120.0 . . ?
C23 C24 H24 120.0 . . ?
C24 C25 C26 120.1(2) . . ?
C24 C25 H25 119.9 . . ?
C26 C25 H25 119.9 . . ?
C25 C26 C21 120.3(2) . . ?
C25 C26 H26 119.9 . . ?
C21 C26 H26 119.9 . . ?
CH2 CH1 CH1 114.0(2) . 7 ?
CH2 CH1 HH1A 108.8 . . ?
CH1 CH1 HH1A 108.8 7 . ?
CH2 CH1 HH1B 108.8 . . ?
CH1 CH1 HH1B 108.8 7 . ?
HH1A CH1 HH1B 107.7 . . ?
CH1 CH2 CH3 113.11(19) . . ?
CH1 CH2 HH2A 109.0 . . ?
CH3 CH2 HH2A 109.0 . . ?
CH1 CH2 HH2B 109.0 . . ?
CH3 CH2 HH2B 109.0 . . ?
HH2A CH2 HH2B 107.8 . . ?
CH2 CH3 HH3A 109.5 . . ?
CH2 CH3 HH3B 109.5 . . ?
HH3A CH3 HH3B 109.5 . . ?
CH2 CH3 HH3C 109.5 . . ?
HH3A CH3 HH3C 109.5 . . ?
HH3B CH3 HH3C 109.5 . . ?

loop_
_geom_bond_atom_site_label_1
_geom_bond_atom_site_label_2
_geom_bond_distance
_geom_bond_site_symmetry_2
_geom_bond_publ_flag
Ga1 C1 1.9409(19) . ?
Ga1 Cl2 2.1496(6) . ?
Ga1 Cl1 2.3331(5) 2_755 ?
Ga1 Cl1 2.3525(6) . ?
Cl1 Ga1 2.3331(5) 2_755 ?
C1 C2 1.336(3) . ?
C1 Si1 1.8801(19) . ?
Si1 C111 1.857(2) . ?
Si1 C113 1.859(2) . ?
Si1 C112 1.867(2) . ?
C111 H11A 0.9599 . ?
C111 H11B 0.9599 . ?
C111 H11C 0.9599 . ?
C112 H11D 0.9599 . ?
C112 H11E 0.9599 . ?
C112 H11F 0.9599 . ?
C113 H11G 0.9599 . ?
C113 H11H 0.9599 . ?
C113 H11I 0.9599 . ?
C2 C21 1.479(3) . ?
C2 H2 0.9600 . ?
C21 C26 1.391(3) . ?
C21 C22 1.393(3) . ?
C22 C23 1.385(3) . ?
C22 H22 0.9600 . ?
C23 C24 1.384(4) . ?
C23 H23 0.9600 . ?
C24 C25 1.383(4) . ?
C24 H24 0.9600 . ?
C25 C26 1.390(3) . ?
C25 H25 0.9600 . ?
C26 H26 0.9600 . ?
CH1 CH2 1.515(3) . ?
CH1 CH1 1.522(4) 7 ?
CH1 HH1A 0.9600 . ?
CH1 HH1B 0.9600 . ?
CH2 CH3 1.518(3) . ?
CH2 HH2A 0.9600 . ?
CH2 HH2B 0.9600 . ?
CH3 HH3A 0.9599 . ?
CH3 HH3B 0.9599 . ?
CH3 HH3C 0.9599 . ?

loop_
_geom_torsion_atom_site_label_1
_geom_torsion_atom_site_label_2
_geom_torsion_atom_site_label_3
_geom_torsion_atom_site_label_4
_geom_torsion
_geom_torsion_site_symmetry_1
_geom_torsion_site_symmetry_2
_geom_torsion_site_symmetry_3
_geom_torsion_site_symmetry_4
_geom_torsion_publ_flag
C1 Ga1 Cl1 Ga1 101.66(6) . . . 2_755 ?
Cl2 Ga1 Cl1 Ga1 -120.32(2) . . . 2_755 ?
Cl1 Ga1 Cl1 Ga1 -10.83(2) 2_755 . . 2_755 ?
Cl2 Ga1 C1 C2 91.13(16) . . . . ?
Cl1 Ga1 C1 C2 -47.79(17) 2_755 . . . ?
Cl1 Ga1 C1 C2 -144.44(14) . . . . ?
Cl2 Ga1 C1 Si1 -94.00(11) . . . . ?
Cl1 Ga1 C1 Si1 127.08(9) 2_755 . . . ?
Cl1 Ga1 C1 Si1 30.42(12) . . . . ?
C2 C1 Si1 C111 96.63(18) . . . . ?
Ga1 C1 Si1 C111 -78.05(13) . . . . ?
C2 C1 Si1 C113 -23.1(2) . . . . ?
Ga1 C1 Si1 C113 162.19(11) . . . . ?
C2 C1 Si1 C112 -143.25(17) . . . . ?
Ga1 C1 Si1 C112 42.07(14) . . . . ?
Si1 C1 C2 C21 -178.04(15) . . . . ?
Ga1 C1 C2 C21 -3.3(3) . . . . ?
C1 C2 C21 C26 133.2(2) . . . . ?
C1 C2 C21 C22 -44.4(3) . . . . ?
C26 C21 C22 C23 -2.8(3) . . . . ?
C2 C21 C22 C23 174.81(19) . . . . ?
C21 C22 C23 C24 0.7(3) . . . . ?
C22 C23 C24 C25 1.5(4) . . . . ?
C23 C24 C25 C26 -1.6(4) . . . . ?
C24 C25 C26 C21 -0.6(3) . . . . ?
C22 C21 C26 C25 2.7(3) . . . . ?
C2 C21 C26 C25 -174.92(19) . . . . ?
CH1 CH1 CH2 CH3 179.0(2) 7 . . . ?
